data_1513453
loop_
_publ_author_name
'Jolibois, Alexandre E. R.'
'Lewis, William'
'Moody, Christopher J.'

_publ_section_title
;
 Total synthesis of (+-)-distomadines a and B.
;
_journal_issue 4
_journal_name_full 'Organic letters'
_journal_page_first 1064
_journal_page_last 1067
_journal_paper_doi 10.1021/ol403598k
_journal_volume 16
_journal_year 2014
_chemical_formula_moiety 'C26 H25 N O7'
_chemical_formula_sum 'C26 H25 N O7'
_chemical_formula_weight 463.47
_chemical_name_systematic
;
 ?
;
_space_group_crystal_system triclinic
_space_group_IT_number 2
_space_group_name_Hall '-P 1'
_space_group_name_H-M_alt 'P -1'
_symmetry_space_group_name_Hall '-P 1'
_symmetry_space_group_name_H-M 'P -1'
_atom_sites_solution_hydrogens difmap
_atom_sites_solution_primary iterative
_atom_sites_solution_secondary difmap
_audit_creation_date 2013-12-05
_audit_creation_method
;
Olex2 1.2
(compiled 2013.09.17 svn.r2790 for OlexSys, GUI svn.r4601)
;
_cell_angle_alpha 77.259(4)
_cell_angle_beta 83.756(4)
_cell_angle_gamma 78.585(5)
_cell_formula_units_Z 2
_cell_length_a 7.8031(4)
_cell_length_b 9.1491(5)
_cell_length_c 16.0757(7)
_cell_measurement_reflns_used 20421
_cell_measurement_temperature 120(2)
_cell_measurement_theta_max 75.5500
_cell_measurement_theta_min 4.9970
_cell_volume 1094.72(10)
_computing_cell_refinement
;
CrysAlisPro, Agilent Technologies,
Version 1.171.36.28a (release 18-03-2013 CrysAlis171 .NET)
(compiled Mar 18 2013,11:47:30)
;
_computing_data_collection
;
CrysAlisPro, Agilent Technologies,
Version 1.171.36.28a (release 18-03-2013 CrysAlis171 .NET)
(compiled Mar 18 2013,11:47:30)
;
_computing_data_reduction
;
CrysAlisPro, Agilent Technologies,
Version 1.171.36.28a (release 18-03-2013 CrysAlis171 .NET)
(compiled Mar 18 2013,11:47:30)
;
_computing_molecular_graphics 'Olex2 (Dolomanov et al., 2009)'
_computing_publication_material 'Olex2 (Dolomanov et al., 2009)'
_computing_structure_refinement 'ShelXL (Sheldrick, 2008)'
_computing_structure_solution 'olex2.solve (Bourhis et al., 2013)'
_diffrn_ambient_temperature 120(2)
_diffrn_detector 'CCD area detector'
_diffrn_detector_area_resol_mean 10.3271
_diffrn_detector_type 'Agilent Diffraction Atlas detector'
_diffrn_measured_fraction_theta_full 1.000
_diffrn_measured_fraction_theta_max 0.991
_diffrn_measurement_device '\k-geometry diffractometer'
_diffrn_measurement_device_type GV1000
_diffrn_measurement_method '\w scans'
_diffrn_orient_matrix_UB_11 0.1151757000
_diffrn_orient_matrix_UB_12 0.1228532000
_diffrn_orient_matrix_UB_13 -0.0306969000
_diffrn_orient_matrix_UB_21 -0.1310202000
_diffrn_orient_matrix_UB_22 0.0853606000
_diffrn_orient_matrix_UB_23 -0.0671734000
_diffrn_orient_matrix_UB_31 -0.1016126000
_diffrn_orient_matrix_UB_32 0.0917286000
_diffrn_orient_matrix_UB_33 0.0651433000
_diffrn_radiation_collimation 'focusing mirrors'
_diffrn_radiation_monochromator mirror
_diffrn_radiation_probe x-ray
_diffrn_radiation_type 'Cu K\a'
_diffrn_radiation_wavelength 1.54184
_diffrn_radiation_xray_symbol K-L~2,3~
_diffrn_reflns_av_R_equivalents 0.0382
_diffrn_reflns_av_unetI/netI 0.0156
_diffrn_reflns_Laue_measured_fraction_full 1.000
_diffrn_reflns_Laue_measured_fraction_max 0.991
_diffrn_reflns_limit_h_max 9
_diffrn_reflns_limit_h_min -9
_diffrn_reflns_limit_k_max 11
_diffrn_reflns_limit_k_min -11
_diffrn_reflns_limit_l_max 20
_diffrn_reflns_limit_l_min -20
_diffrn_reflns_number 38258
_diffrn_reflns_point_group_measured_fraction_full 1.000
_diffrn_reflns_point_group_measured_fraction_max 0.991
_diffrn_reflns_theta_full 67.684
_diffrn_reflns_theta_max 76.179
_diffrn_reflns_theta_min 2.825
_diffrn_source 'microfocus sealed tube'
_diffrn_source_target Cu
_diffrn_source_type 'Agilent Diffraction microfocus tube'
_exptl_absorpt_coefficient_mu 0.850
_exptl_absorpt_correction_T_max 1.310
_exptl_absorpt_correction_T_min 0.792
_exptl_absorpt_correction_type gaussian
_exptl_absorpt_process_details
;
CrysAlisPro, Agilent Technologies,
Version 1.171.36.28a (release 18-03-2013 CrysAlis171 .NET)
(compiled Mar 18 2013,11:47:30)
Numerical absorption correction based on gaussian integration over
            a multifaceted crystal model
;
_exptl_crystal_colour 'clear orange'
_exptl_crystal_colour_lustre clear
_exptl_crystal_colour_primary orange
_exptl_crystal_density_diffrn 1.406
_exptl_crystal_description block
_exptl_crystal_F_000 488
_exptl_crystal_size_max 0.343
_exptl_crystal_size_mid 0.2392
_exptl_crystal_size_min 0.1871
_refine_diff_density_max 0.232
_refine_diff_density_min -0.274
_refine_diff_density_rms 0.062
_refine_ls_extinction_method none
_refine_ls_goodness_of_fit_ref 1.043
_refine_ls_hydrogen_treatment refxyz
_refine_ls_matrix_type full
_refine_ls_number_parameters 382
_refine_ls_number_reflns 4541
_refine_ls_number_restraints 0
_refine_ls_restrained_S_all 1.043
_refine_ls_R_factor_all 0.0393
_refine_ls_R_factor_gt 0.0368
_refine_ls_shift/su_max 0.001
_refine_ls_shift/su_mean 0.000
_refine_ls_structure_factor_coef Fsqd
_refine_ls_weighting_details 'w=1/[\s^2^(Fo^2^)+(0.0518P)^2^+0.3327P] where P=(Fo^2^+2Fc^2^)/3'
_refine_ls_weighting_scheme calc
_refine_ls_wR_factor_gt 0.0944
_refine_ls_wR_factor_ref 0.0964
_reflns_Friedel_coverage 0.000
_reflns_number_gt 4208
_reflns_number_total 4541
_reflns_threshold_expression 'I > 2\s(I)'
_cod_data_source_file ol403598k_si_002.cif
_cod_data_source_block ajcjmd
_cod_database_code 1513453
_nottingham_internal_coll_name AJCJMD
_nottingham_internal_coll_number 12943
_nottingham_internal_coll_client AJ/CJM
_nottingham_internal_coll_type custom
_nottingham_internal_coll_frame_time '2, 3'
_nottingham_internal_coll_frame_width 2
_nottingham_internal_coll_frame_method '\w scans'
_nottingham_internal_coll_user WL
_nottingham_internal_coll_date 24/10/2013
_nottingham_internal_coll_location NOTTS
_nottingham_internal_process_user WL
_nottingham_internal_process_date 25/10/2013
_nottingham_internal_solution_user wl
_nottingham_internal_solution_date 25/10/2012
_nottingham_internal_refinement_user wl
_nottingham_internal_refinement_date 5/12/2013
_nottingham_internal_validation_user wl
_nottingham_internal_validation_date 5/12/2013
_nottingham_internal_archive_date 5/12/2013
_shelxl_version_number 2013-4
_chemical_oxdiff_formula 'C26 H25 N O7'
_chemical_oxdiff_usercomment 'AJCJMD #12943 IN FOMBLIN FILM ON MICROMOUNT FOR AJ/CJM'
_shelx_space_group_comment
;
The symmetry employed for this shelxl refinement is uniquely defined
by the following loop, which should always be used as a source of
symmetry information in preference to the above space-group names.
They are only intended as comments.
;
_reflns_odcompleteness_completeness 99.91
_reflns_odcompleteness_iscentric 1
_reflns_odcompleteness_theta 74.33
_olex2_refinement_description
;
1. Fixed Uiso
 At 1.2 times of:
  All C(H,H,H,H,H,H,H,H,H,H,H,H,H,H,H,H,H,H,H,H,H,H) groups
 At 1.5 times of:
  All C(H,H,H) groups
;

loop_
_space_group_symop_operation_xyz
'x, y, z'
'-x, -y, -z'

loop_
_atom_site_label
_atom_site_type_symbol
_atom_site_fract_x
_atom_site_fract_y
_atom_site_fract_z
_atom_site_U_iso_or_equiv
_atom_site_adp_type
_atom_site_occupancy
_atom_site_site_symmetry_order
_atom_site_calc_flag
_atom_site_refinement_flags_posn
N1 N 0.40304(13) 1.13319(12) 0.34291(6) 0.0269(2) Uani 1 1 d .
C2 C 0.34345(15) 1.27774(14) 0.34562(8) 0.0270(2) Uani 1 1 d .
C3 C 0.23520(15) 1.33173(13) 0.41202(7) 0.0247(2) Uani 1 1 d .
C4 C 0.18573(14) 1.22606(12) 0.48024(7) 0.0205(2) Uani 1 1 d .
C4A C 0.24572(13) 1.06860(12) 0.48256(7) 0.0192(2) Uani 1 1 d .
C5 C 0.19756(13) 0.95431(12) 0.55224(7) 0.0184(2) Uani 1 1 d .
C6 C 0.25210(14) 0.80224(12) 0.54910(7) 0.0199(2) Uani 1 1 d .
C7 C 0.36360(14) 0.76078(13) 0.47956(7) 0.0236(2) Uani 1 1 d .
C8 C 0.41237(15) 0.87080(14) 0.41333(7) 0.0250(2) Uani 1 1 d .
C8A C 0.35415(14) 1.02799(13) 0.41171(7) 0.0222(2) Uani 1 1 d .
O9 O 0.07472(10) 1.27692(8) 0.54531(5) 0.02227(17) Uani 1 1 d .
C9A C 0.03572(14) 1.16469(12) 0.61210(7) 0.0203(2) Uani 1 1 d .
C10 C -0.07733(14) 1.19983(12) 0.68633(7) 0.0222(2) Uani 1 1 d .
O11 O -0.08942(10) 1.06495(8) 0.74022(5) 0.02362(18) Uani 1 1 d .
C12 C 0.01881(14) 0.93846(12) 0.70551(7) 0.0200(2) Uani 1 1 d .
C12A C 0.08879(13) 1.01455(12) 0.61990(7) 0.0189(2) Uani 1 1 d .
O13 O 0.19152(10) 0.70096(8) 0.61628(5) 0.02356(18) Uani 1 1 d .
C14 C 0.20253(16) 0.54615(12) 0.60948(8) 0.0251(2) Uani 1 1 d .
O15 O 0.36402(11) 0.45754(9) 0.63072(5) 0.02762(19) Uani 1 1 d .
C16 C 0.38798(16) 0.42259(14) 0.72116(8) 0.0280(3) Uani 1 1 d .
C17 C 0.28411(18) 0.30449(15) 0.77115(9) 0.0316(3) Uani 1 1 d .
O18 O -0.15023(11) 1.32126(9) 0.70165(5) 0.02809(19) Uani 1 1 d .
C19 C 0.16014(15) 0.85867(13) 0.76718(7) 0.0221(2) Uani 1 1 d .
C20 C 0.08888(16) 0.75966(13) 0.84641(7) 0.0256(2) Uani 1 1 d .
O21 O 0.01281(11) 0.65016(9) 0.81878(5) 0.02663(19) Uani 1 1 d .
C22 C -0.05840(18) 0.54908(14) 0.88673(9) 0.0334(3) Uani 1 1 d .
O23 O -0.19164(11) 0.62394(11) 0.93710(6) 0.0337(2) Uani 1 1 d .
C24 C -0.33832(17) 0.70318(17) 0.88988(8) 0.0346(3) Uani 1 1 d .
C25 C -0.48157(16) 0.76843(14) 0.94909(8) 0.0285(3) Uani 1 1 d .
C26 C -0.58023(17) 0.91206(15) 0.92147(8) 0.0316(3) Uani 1 1 d .
H7 H 0.409(2) 0.6539(19) 0.4776(10) 0.038 Uiso 1 1 d R
H8 H 0.488(2) 0.8409(18) 0.3674(11) 0.038 Uiso 1 1 d R
H26 H -0.549(2) 0.9676(18) 0.8652(11) 0.038 Uiso 1 1 d R
H27 H -0.791(2) 1.0723(19) 0.9530(10) 0.038 Uiso 1 1 d R
H28 H -0.854(2) 0.9288(18) 1.0895(10) 0.038 Uiso 1 1 d R
H29 H -0.684(2) 0.6866(18) 1.1387(11) 0.038 Uiso 1 1 d R
H30 H -0.449(2) 0.5834(19) 1.0510(10) 0.038 Uiso 1 1 d R
H2 H 0.378(2) 1.3522(18) 0.2966(11) 0.038 Uiso 1 1 d R
H3 H 0.197(2) 1.4403(19) 0.4096(10) 0.038 Uiso 1 1 d R
H12 H -0.062(2) 0.8691(19) 0.7031(10) 0.038 Uiso 1 1 d R
H19A H 0.252(2) 0.7942(18) 0.7359(10) 0.038 Uiso 1 1 d R
H19B H 0.212(2) 0.9366(19) 0.7832(10) 0.038 Uiso 1 1 d R
H24A H -0.305(2) 0.7858(18) 0.8440(10) 0.038 Uiso 1 1 d R
H24B H -0.381(2) 0.6318(19) 0.8595(10) 0.038 Uiso 1 1 d R
H20A H -0.001(2) 0.8186(18) 0.8791(10) 0.038 Uiso 1 1 d R
H20B H 0.183(2) 0.7062(18) 0.8854(10) 0.038 Uiso 1 1 d R
H16A H 0.514(2) 0.3849(18) 0.7235(10) 0.038 Uiso 1 1 d R
H16B H 0.359(2) 0.5181(19) 0.7427(10) 0.038 Uiso 1 1 d R
H17A H 0.312(2) 0.212(2) 0.7485(11) 0.047 Uiso 1 1 d R
H17B H 0.312(2) 0.280(2) 0.8294(12) 0.047 Uiso 1 1 d R
H17C H 0.157(2) 0.341(2) 0.7689(11) 0.047 Uiso 1 1 d R
H14A H 0.107(2) 0.5122(18) 0.6500(10) 0.038 Uiso 1 1 d R
H14B H 0.187(2) 0.5443(18) 0.5481(11) 0.038 Uiso 1 1 d R
H22A H -0.105(2) 0.4811(19) 0.8585(10) 0.038 Uiso 1 1 d R
H22B H 0.031(2) 0.4894(18) 0.9277(10) 0.038 Uiso 1 1 d R
C27 C -0.71954(18) 0.97131(16) 0.97277(9) 0.0372(3) Uani 1 1 d .
C28 C -0.75909(18) 0.88773(17) 1.05328(9) 0.0370(3) Uani 1 1 d .
C29 C -0.65831(18) 0.74619(16) 1.08206(9) 0.0339(3) Uani 1 1 d .
C30 C -0.52141(17) 0.68623(15) 1.03018(8) 0.0314(3) Uani 1 1 d .

loop_
_atom_site_aniso_label
_atom_site_aniso_U_11
_atom_site_aniso_U_22
_atom_site_aniso_U_33
_atom_site_aniso_U_23
_atom_site_aniso_U_13
_atom_site_aniso_U_12
N1 0.0240(5) 0.0333(5) 0.0224(5) -0.0008(4) -0.0003(4) -0.0086(4)
C2 0.0261(6) 0.0297(6) 0.0238(6) 0.0036(5) -0.0032(4) -0.0111(5)
C3 0.0257(5) 0.0214(5) 0.0260(6) 0.0020(4) -0.0062(4) -0.0069(4)
C4 0.0194(5) 0.0204(5) 0.0212(5) -0.0012(4) -0.0040(4) -0.0043(4)
C4A 0.0171(5) 0.0201(5) 0.0199(5) -0.0012(4) -0.0045(4) -0.0035(4)
C5 0.0172(5) 0.0181(5) 0.0191(5) -0.0017(4) -0.0038(4) -0.0024(4)
C6 0.0202(5) 0.0179(5) 0.0206(5) -0.0018(4) -0.0042(4) -0.0018(4)
C7 0.0220(5) 0.0214(5) 0.0267(6) -0.0068(4) -0.0035(4) 0.0013(4)
C8 0.0204(5) 0.0306(6) 0.0229(5) -0.0077(5) 0.0007(4) -0.0007(4)
C8A 0.0182(5) 0.0272(6) 0.0206(5) -0.0024(4) -0.0026(4) -0.0048(4)
O9 0.0272(4) 0.0143(4) 0.0226(4) 0.0003(3) -0.0004(3) -0.0027(3)
C9A 0.0224(5) 0.0170(5) 0.0203(5) -0.0003(4) -0.0025(4) -0.0039(4)
C10 0.0223(5) 0.0189(5) 0.0245(5) -0.0029(4) -0.0032(4) -0.0020(4)
O11 0.0264(4) 0.0184(4) 0.0228(4) -0.0029(3) 0.0030(3) -0.0004(3)
C12 0.0216(5) 0.0161(5) 0.0205(5) -0.0029(4) 0.0004(4) -0.0013(4)
C12A 0.0187(5) 0.0169(5) 0.0201(5) -0.0016(4) -0.0038(4) -0.0024(4)
O13 0.0298(4) 0.0136(4) 0.0246(4) -0.0012(3) 0.0005(3) -0.0018(3)
C14 0.0287(6) 0.0146(5) 0.0309(6) -0.0032(4) -0.0043(5) -0.0015(4)
O15 0.0278(4) 0.0201(4) 0.0296(4) -0.0019(3) 0.0006(3) 0.0034(3)
C16 0.0253(6) 0.0237(6) 0.0319(6) -0.0008(5) -0.0046(5) -0.0009(4)
C17 0.0344(7) 0.0276(6) 0.0303(6) -0.0013(5) -0.0008(5) -0.0055(5)
O18 0.0300(4) 0.0199(4) 0.0316(4) -0.0068(3) 0.0014(3) 0.0018(3)
C19 0.0239(5) 0.0202(5) 0.0211(5) -0.0016(4) -0.0031(4) -0.0035(4)
C20 0.0311(6) 0.0234(5) 0.0204(5) -0.0019(4) -0.0014(5) -0.0029(5)
O21 0.0315(4) 0.0214(4) 0.0247(4) -0.0010(3) 0.0042(3) -0.0068(3)
C22 0.0348(7) 0.0244(6) 0.0335(7) 0.0031(5) 0.0078(5) -0.0036(5)
O23 0.0289(4) 0.0378(5) 0.0267(4) 0.0034(4) 0.0031(3) -0.0013(4)
C24 0.0318(6) 0.0437(7) 0.0241(6) -0.0004(5) -0.0008(5) -0.0044(6)
C25 0.0258(6) 0.0339(6) 0.0268(6) -0.0053(5) -0.0032(5) -0.0084(5)
C26 0.0320(6) 0.0347(7) 0.0287(6) -0.0016(5) -0.0072(5) -0.0101(5)
C27 0.0355(7) 0.0327(7) 0.0445(8) -0.0103(6) -0.0101(6) -0.0023(5)
C28 0.0310(6) 0.0444(8) 0.0401(7) -0.0202(6) 0.0026(5) -0.0072(6)
C29 0.0368(7) 0.0398(7) 0.0276(6) -0.0075(5) 0.0017(5) -0.0140(6)
C30 0.0325(6) 0.0321(6) 0.0288(6) -0.0037(5) -0.0015(5) -0.0074(5)

loop_
_atom_type_symbol
_atom_type_description
_atom_type_scat_dispersion_real
_atom_type_scat_dispersion_imag
_atom_type_scat_source
C C 0.0181 0.0091 'International Tables Vol C Tables 4.2.6.8 and 6.1.1.4'
H H 0.0000 0.0000 'International Tables Vol C Tables 4.2.6.8 and 6.1.1.4'
N N 0.0311 0.0180 'International Tables Vol C Tables 4.2.6.8 and 6.1.1.4'
O O 0.0492 0.0322 'International Tables Vol C Tables 4.2.6.8 and 6.1.1.4'

loop_
_exptl_crystal_face_index_h
_exptl_crystal_face_index_k
_exptl_crystal_face_index_l
_exptl_crystal_face_perp_dist
_exptl_oxdiff_crystal_face_indexfrac_h
_exptl_oxdiff_crystal_face_indexfrac_k
_exptl_oxdiff_crystal_face_indexfrac_l
_exptl_oxdiff_crystal_face_x
_exptl_oxdiff_crystal_face_y
_exptl_oxdiff_crystal_face_z
3 5 2 0.1097 2.9993 4.9999 1.9990 0.8983 -0.1004 0.2841
4 4 0 0.1148 3.9997 4.0007 0.0054 0.9520 -0.1829 -0.0391
4 0 -6 0.1642 4.0025 0.0009 -5.9855 0.6448 -0.1223 -0.7965
0 -5 -7 0.1546 0.0030 -4.9995 -6.9883 -0.3993 0.0423 -0.9141
-2 -6 -4 0.1406 -1.9988 -5.9990 -3.9926 -0.8446 0.0180 -0.6073
-4 -4 0 0.1131 -3.9997 -4.0007 -0.0054 -0.9520 0.1829 0.0391
-4 -2 3 0.1408 -4.0011 -2.0008 2.9900 -0.7984 0.1526 0.4178
0 -1 10 0.0682 -0.0089 -0.9934 10.0076 -0.4303 -0.7559 0.5617
-2 5 -1 0.1227 -1.9951 4.9927 -1.0241 0.4150 0.7564 0.5940
-1 2 -8 0.1006 -0.9916 1.9925 -8.0140 0.3766 0.8383 -0.2385
0 0 -10 0.1183 0.0083 -0.0057 -10.0047 0.3074 0.6705 -0.6531
2 -4 -6 0.1666 2.0015 -3.9976 -5.9821 -0.0770 -0.2016 -0.9598
2 -5 -2 0.1782 1.9976 -4.9944 -1.9773 -0.3228 -0.5552 -0.7899
1 -3 7 0.1281 0.9919 -2.9922 7.0166 -0.4687 -0.8567 0.0818
-4 -3 -8 0.0880 -3.9925 -3.0062 -8.0121 -0.5832 0.8047 -0.3920
-5 -1 -3 0.1444 -4.9949 -1.0062 -3.0201 -0.6062 0.7714 0.2185
-2 3 8 0.1525 -2.0037 2.9997 7.9861 -0.1074 -0.0179 0.9990
2 4 9 0.1113 1.9935 4.0037 9.0009 0.4452 -0.5241 0.7510
4 2 6 0.1206 3.9936 2.0060 6.0141 0.5218 -0.7560 0.1700
5 1 5 0.1346 4.9933 1.0074 5.0210 0.5447 -0.9055 -0.0879
-2 -3 -9 0.0873 -1.9930 -3.0046 -9.0039 -0.3223 0.6095 -0.6596
4 -2 -3 0.1633 3.9989 -1.9955 -2.9781 0.3068 -0.4942 -0.7834
-4 1 -6 0.1232 -3.9920 0.9913 -6.0231 -0.1531 1.0122 0.1042
1 2 10 0.0965 0.9922 2.0050 10.0030 0.0535 -0.6308 0.7347
3 0 8 0.1045 2.9915 0.0078 8.0167 0.0994 -0.9298 0.2190
4 -1 6 0.1256 3.9920 -0.9913 6.0231 0.1531 -1.0122 -0.1042
2 3 -6 0.1187 2.0054 2.9960 -6.0031 0.7833 0.3962 -0.3200
2 5 -2 0.1085 2.0032 4.9965 -2.0072 0.9062 0.2989 0.1240

loop_
_geom_angle_atom_site_label_1
_geom_angle_atom_site_label_2
_geom_angle_atom_site_label_3
_geom_angle
C2 N1 C8A 116.32(10)
N1 C2 C3 125.80(10)
N1 C2 H2 116.1(10)
C3 C2 H2 118.1(10)
C2 C3 H3 121.0(9)
C4 C3 C2 117.58(11)
C4 C3 H3 121.4(9)
C3 C4 C4A 120.04(11)
C3 C4 O9 118.47(10)
O9 C4 C4A 121.48(9)
C4 C4A C5 122.05(10)
C8A C4A C4 117.21(10)
C8A C4A C5 120.73(10)
C4A C5 C12A 113.85(9)
C6 C5 C4A 119.64(10)
C6 C5 C12A 126.50(10)
C5 C6 C7 119.90(10)
O13 C6 C5 115.61(9)
O13 C6 C7 124.48(10)
C6 C7 H7 121.2(10)
C8 C7 C6 120.31(10)
C8 C7 H7 118.5(10)
C7 C8 C8A 121.98(11)
C7 C8 H8 119.1(10)
C8A C8 H8 118.9(10)
N1 C8A C4A 123.04(10)
N1 C8A C8 119.62(10)
C8 C8A C4A 117.34(10)
C9A O9 C4 114.82(8)
O9 C9A C10 121.51(9)
C12A C9A O9 127.40(10)
C12A C9A C10 111.08(10)
O11 C10 C9A 106.75(9)
O18 C10 C9A 130.05(10)
O18 C10 O11 123.20(10)
C10 O11 C12 110.46(8)
O11 C12 C12A 103.69(8)
O11 C12 C19 108.43(9)
O11 C12 H12 105.2(9)
C12A C12 C19 114.00(9)
C12A C12 H12 114.4(9)
C19 C12 H12 110.4(9)
C5 C12A C12 131.86(9)
C9A C12A C5 120.29(10)
C9A C12A C12 107.84(9)
C6 O13 C14 119.79(9)
O13 C14 H14A 103.4(9)
O13 C14 H14B 108.4(9)
O15 C14 O13 112.29(9)
O15 C14 H14A 111.5(9)
O15 C14 H14B 107.7(9)
H14A C14 H14B 113.6(13)
C14 O15 C16 113.65(9)
O15 C16 C17 113.15(10)
O15 C16 H16A 103.0(9)
O15 C16 H16B 108.7(9)
C17 C16 H16A 111.2(9)
C17 C16 H16B 111.7(9)
H16A C16 H16B 108.6(13)
C16 C17 H17A 110.9(11)
C16 C17 H17B 109.7(11)
C16 C17 H17C 111.9(10)
H17A C17 H17B 108.5(15)
H17A C17 H17C 107.4(15)
H17B C17 H17C 108.4(15)
C12 C19 H19A 107.6(9)
C12 C19 H19B 108.3(9)
C20 C19 C12 112.48(9)
C20 C19 H19A 109.5(9)
C20 C19 H19B 109.9(9)
H19A C19 H19B 109.0(13)
C19 C20 H20A 112.1(9)
C19 C20 H20B 111.5(9)
O21 C20 C19 107.23(9)
O21 C20 H20A 108.8(9)
O21 C20 H20B 109.7(9)
H20A C20 H20B 107.5(13)
C22 O21 C20 113.28(10)
O21 C22 O23 112.87(10)
O21 C22 H22A 104.3(9)
O21 C22 H22B 112.6(9)
O23 C22 H22A 111.0(10)
O23 C22 H22B 105.2(9)
H22A C22 H22B 111.0(13)
C22 O23 C24 112.48(10)
O23 C24 C25 109.61(10)
O23 C24 H24A 111.0(9)
O23 C24 H24B 110.2(9)
C25 C24 H24A 109.7(9)
C25 C24 H24B 111.0(9)
H24A C24 H24B 105.4(13)
C26 C25 C24 119.54(11)
C30 C25 C24 121.44(12)
C30 C25 C26 118.98(12)
C25 C26 H26 117.4(10)
C27 C26 C25 120.78(12)
C27 C26 H26 121.8(10)
C26 C27 H27 121.1(9)
C26 C27 C28 119.73(13)
C28 C27 H27 119.2(9)
C27 C28 H28 120.2(10)
C29 C28 H28 120.1(10)
C29 C28 C27 119.74(13)
C28 C29 H29 120.7(10)
C30 C29 H29 118.9(10)
C30 C29 C28 120.39(12)
C25 C30 H30 119.5(9)
C29 C30 C25 120.34(12)
C29 C30 H30 120.2(9)

loop_
_geom_bond_atom_site_label_1
_geom_bond_atom_site_label_2
_geom_bond_distance
N1 C2 1.3209(16)
N1 C8A 1.3708(14)
C2 C3 1.4029(18)
C2 H2 0.975(16)
C3 C4 1.3690(15)
C3 H3 0.972(16)
C4 C4A 1.4174(15)
C4 O9 1.3853(14)
C4A C5 1.4271(14)
C4A C8A 1.4156(15)
C5 C6 1.3826(15)
C5 C12A 1.4442(15)
C6 C7 1.4126(16)
C6 O13 1.3672(13)
C7 C8 1.3720(16)
C7 H7 0.978(17)
C8 C8A 1.4152(16)
C8 H8 0.946(17)
O9 C9A 1.3660(12)
C9A C10 1.4607(16)
C9A C12A 1.3358(14)
C10 O11 1.3561(13)
C10 O18 1.2077(14)
O11 C12 1.4694(13)
C12 C12A 1.4971(14)
C12 C19 1.5270(15)
C12 H12 0.991(16)
O13 C14 1.4296(13)
C14 O15 1.3889(14)
C14 H14A 0.988(17)
C14 H14B 1.011(17)
O15 C16 1.4426(15)
C16 C17 1.5141(17)
C16 H16A 0.974(17)
C16 H16B 0.986(17)
C17 H17A 0.966(19)
C17 H17B 0.951(19)
C17 H17C 0.986(18)
C19 C20 1.5128(15)
C19 H19A 1.001(17)
C19 H19B 0.979(17)
C20 O21 1.4291(14)
C20 H20A 0.978(17)
C20 H20B 0.999(17)
O21 C22 1.4083(14)
C22 O23 1.4089(16)
C22 H22A 0.986(17)
C22 H22B 1.005(17)
O23 C24 1.4246(15)
C24 C25 1.5057(18)
C24 H24A 0.986(17)
C24 H24B 1.020(17)
C25 C26 1.3904(18)
C25 C30 1.3904(17)
C26 H26 0.967(17)
C26 C27 1.387(2)
C27 H27 0.987(17)
C27 C28 1.387(2)
C28 H28 0.959(17)
C28 C29 1.386(2)
C29 H29 0.975(17)
C29 C30 1.3834(19)
C30 H30 1.003(16)

loop_
_geom_torsion_atom_site_label_1
_geom_torsion_atom_site_label_2
_geom_torsion_atom_site_label_3
_geom_torsion_atom_site_label_4
_geom_torsion
N1 C2 C3 C4 -0.24(18)
C2 N1 C8A C4A 0.10(16)
C2 N1 C8A C8 179.80(10)
C2 C3 C4 C4A 0.88(16)
C2 C3 C4 O9 -178.15(9)
C3 C4 C4A C5 -179.95(10)
C3 C4 C4A C8A -1.01(15)
C3 C4 O9 C9A -178.20(9)
C4 C4A C5 C6 176.52(10)
C4 C4A C5 C12A -1.97(14)
C4 C4A C8A N1 0.51(15)
C4 C4A C8A C8 -179.19(10)
C4 O9 C9A C10 179.00(9)
C4 O9 C9A C12A -1.77(16)
C4A C4 O9 C9A 2.79(14)
C4A C5 C6 C7 3.81(15)
C4A C5 C6 O13 -176.36(9)
C4A C5 C12A C9A 3.01(14)
C4A C5 C12A C12 -175.55(10)
C5 C4A C8A N1 179.47(9)
C5 C4A C8A C8 -0.23(15)
C5 C6 C7 C8 -2.67(16)
C5 C6 O13 C14 164.32(9)
C6 C5 C12A C9A -175.36(10)
C6 C5 C12A C12 6.08(18)
C6 C7 C8 C8A -0.02(17)
C6 O13 C14 O15 85.44(12)
C7 C6 O13 C14 -15.87(15)
C7 C8 C8A N1 -178.28(10)
C7 C8 C8A C4A 1.43(16)
C8A N1 C2 C3 -0.25(17)
C8A C4A C5 C6 -2.38(15)
C8A C4A C5 C12A 179.13(9)
O9 C4 C4A C5 -0.95(15)
O9 C4 C4A C8A 177.99(9)
O9 C9A C10 O11 -179.99(9)
O9 C9A C10 O18 -0.08(19)
O9 C9A C12A C5 -1.24(17)
O9 C9A C12A C12 177.63(10)
C9A C10 O11 C12 2.11(11)
C10 C9A C12A C5 178.05(9)
C10 C9A C12A C12 -3.08(12)
C10 O11 C12 C12A -3.80(11)
C10 O11 C12 C19 117.69(9)
O11 C12 C12A C5 -177.19(10)
O11 C12 C12A C9A 4.12(11)
O11 C12 C19 C20 75.51(11)
C12 C19 C20 O21 58.43(12)
C12A C5 C6 C7 -177.91(10)
C12A C5 C6 O13 1.92(16)
C12A C9A C10 O11 0.68(13)
C12A C9A C10 O18 -179.42(11)
C12A C12 C19 C20 -169.56(9)
O13 C6 C7 C8 177.53(10)
O13 C14 O15 C16 73.48(12)
C14 O15 C16 C17 74.04(12)
O18 C10 O11 C12 -177.80(10)
C19 C12 C12A C5 65.12(15)
C19 C12 C12A C9A -113.57(10)
C19 C20 O21 C22 179.67(9)
C20 O21 C22 O23 59.68(14)
O21 C22 O23 C24 62.35(15)
C22 O23 C24 C25 174.97(10)
O23 C24 C25 C26 141.07(12)
O23 C24 C25 C30 -40.96(17)
C24 C25 C26 C27 176.24(12)
C24 C25 C30 C29 -177.36(12)
C25 C26 C27 C28 1.2(2)
C26 C25 C30 C29 0.63(19)
C26 C27 C28 C29 0.5(2)
C27 C28 C29 C30 -1.6(2)
C28 C29 C30 C25 1.1(2)
C30 C25 C26 C27 -1.78(19)
